data_4061985
loop_
_publ_author_name
'Gonz\'alez-Maupoey, M.'
'Cuenca, T.'
'Frutos, L. M.'
'Castano, O.'
'Herdtweck, E.'

_publ_section_title
;
Mono-cyclopentadienyl and ansa-monocyclopentadienyl-alkoxo complexes
 of titanium containing the 2,2'-CH2-bis(4-methyl-6-tert-butyl-phenoxo)
 ligand (MBMP). Synthesis, characterization and polymerization catalyst
 behavior. Molecular structure of Ti(h5-C5H5)(h2-MBMP)Cl,
 Ti(h5-C5Me5)(h2-MBMP)Cl and Ti(h5-C5H4SiMe2-h1-MBMP)Cl2.
;
_journal_name_full Organometallics
_journal_year 2003
_chemical_formula_moiety 'C28 H35 Cl O2 Ti'
_chemical_formula_sum 'C28 H35 Cl O2 Ti'
_chemical_formula_weight 486.88
_space_group_IT_number 2
_space_group_name_Hall '-P 1'
_space_group_name_H-M_alt 'P -1'
_symmetry_cell_setting triclinic
_symmetry_space_group_name_Hall '-P 1'
_symmetry_space_group_name_H-M 'P -1'
_cell_angle_alpha 107.7476(5)
_cell_angle_beta 91.8804(6)
_cell_angle_gamma 106.0438(5)
_cell_formula_units_Z 2
_cell_length_a 9.5862(1)
_cell_length_b 10.5852(1)
_cell_length_c 14.0202(2)
_cell_measurement_temperature 153(1)
_cell_volume 1291.48(3)
_diffrn_ambient_temperature 153(1)
_exptl_crystal_density_diffrn 1.252
_cod_depositor_comments
;
The following automatic conversions were performed:
'_symmetry_cell_setting' value 'Triclinic' changed to 'triclinic'
according to '/home/saulius/struct/CIF-dictionaries/cif_core.dic'
dictionary named 'cif_core.dic' version 2.4.1 from 2010-06-29.

Automatic conversion script
Id: cif_fix_enum 1527 2010-12-29 10:47:43Z saulius 
;
_cod_database_code 4061985

loop_
_symmetry_equiv_pos_as_xyz
x,y,z
-x,-y,-z

loop_
_atom_site_aniso_label
_atom_site_aniso_U_11
_atom_site_aniso_U_22
_atom_site_aniso_U_33
_atom_site_aniso_U_23
_atom_site_aniso_U_13
_atom_site_aniso_U_12
Ti 0.0199(2) 0.0240(2) 0.0306(2) 0.0083(1) 0.0033(1) 0.0050(1)
Cl 0.0266(2) 0.0461(3) 0.0492(3) 0.0132(2) 0.0043(2) 0.0170(2)
O1 0.0228(6) 0.0337(7) 0.0268(6) 0.0088(5) 0.0035(5) 0.0101(5)
O2 0.0220(6) 0.0354(7) 0.0282(7) 0.0119(5) 0.0028(5) 0.0067(5)
C1 0.0260(9) 0.0242(9) 0.0265(9) 0.0119(7) 0.0007(7) 0.0086(7)
C2 0.0267(9) 0.0226(8) 0.0267(9) 0.0121(7) 0.0028(7) 0.0083(7)
C3 0.0253(9) 0.0286(9) 0.0329(10) 0.0154(8) 0.0039(8) 0.0077(8)
C4 0.0324(10) 0.0262(9) 0.0325(10) 0.0150(8) -0.0017(8) 0.0057(8)
C5 0.0419(11) 0.0262(9) 0.0239(9) 0.0107(8) 0.0005(8) 0.0099(8)
C6 0.0334(10) 0.0271(9) 0.0249(9) 0.0146(7) 0.0050(7) 0.0131(8)
C7 0.0379(11) 0.0394(11) 0.0279(10) 0.0131(8) 0.0097(8) 0.0195(9)
C8 0.0547(15) 0.0557(15) 0.0307(11) 0.0134(11) 0.0150(10) 0.0237(12)
C9 0.0395(13) 0.0511(14) 0.0441(14) 0.0202(12) 0.0188(11) 0.0108(11)
C10 0.0584(16) 0.0724(18) 0.0409(14) 0.0188(13) 0.0133(12) 0.0469(15)
C11 0.0383(12) 0.0352(12) 0.0397(12) 0.0115(10) -0.0056(10) 0.0009(9)
C12 0.0207(9) 0.0252(9) 0.0298(9) 0.0097(7) 0.0039(7) 0.0092(8)
C13 0.0240(9) 0.0227(8) 0.0228(9) 0.0038(7) 0.0046(7) 0.0073(7)
C14 0.0247(9) 0.0234(8) 0.0220(8) 0.0040(7) 0.0050(7) 0.0093(7)
C15 0.0227(9) 0.0271(9) 0.0266(9) 0.0047(7) 0.0019(7) 0.0079(7)
C16 0.0307(10) 0.0240(9) 0.0246(9) 0.0040(7) 0.0073(7) 0.0065(7)
C17 0.0368(10) 0.0279(9) 0.0224(9) 0.0094(8) 0.0060(8) 0.0108(8)
C18 0.0310(10) 0.0281(9) 0.0216(9) 0.0043(7) 0.0023(7) 0.0117(8)
C19 0.0333(10) 0.0456(11) 0.0279(10) 0.0135(9) -0.0007(8) 0.0141(9)
C20 0.0455(14) 0.0774(19) 0.0419(14) 0.0323(14) -0.0042(12) 0.0164(14)
C21 0.0423(13) 0.0541(14) 0.0383(13) 0.0077(11) -0.0139(11) 0.0045(12)
C22 0.0445(14) 0.0682(17) 0.0469(14) 0.0213(13) 0.0043(11) 0.0332(13)
C23 0.0350(12) 0.0361(12) 0.0371(12) 0.0123(10) 0.0096(9) 0.0026(9)
C24 0.0461(16) 0.0279(13) 0.161(4) 0.0427(19) -0.029(2) 0.0005(11)
C25 0.0578(16) 0.0355(12) 0.0655(18) 0.0270(12) 0.0011(14) -0.0051(11)
C26 0.0334(12) 0.0307(11) 0.0628(15) 0.0112(10) 0.0029(11) -0.0024(9)
C27 0.0662(18) 0.0288(12) 0.0562(16) -0.0017(11) 0.0107(13) -0.0053(11)
C28 0.0623(19) 0.0264(12) 0.128(3) 0.0109(15) 0.043(2) 0.0140(12)

loop_
_atom_site_label
_atom_site_type_symbol
_atom_site_thermal_displace_type
_atom_site_fract_x
_atom_site_fract_y
_atom_site_fract_z
_atom_site_occupancy
_atom_site_U_iso_or_equiv
_atom_site_calc_flag
_atom_site_refinement_flags
Ti Ti Uani 0.74809(3) 0.54327(3) 0.27538(2) 1.000 0.0253(1) . .
Cl Cl Uani 0.55496(5) 0.63249(5) 0.28622(4) 1.000 0.0399(2) . .
O1 O Uani 0.86565(13) 0.64681(13) 0.39037(9) 1.000 0.0277(4) . .
O2 O Uani 0.85121(13) 0.61323(13) 0.18876(9) 1.000 0.0286(4) . .
C1 C Uani 0.99703(19) 0.72300(17) 0.44852(13) 1.000 0.0246(5) . .
C2 C Uani 1.12532(19) 0.72103(17) 0.40422(13) 1.000 0.0242(5) . .
C3 C Uani 1.2592(2) 0.80081(18) 0.46294(14) 1.000 0.0277(5) . .
C4 C Uani 1.2669(2) 0.88461(18) 0.56179(14) 1.000 0.0299(6) . .
C5 C Uani 1.1369(2) 0.88361(19) 0.60317(14) 1.000 0.0302(6) . .
C6 C Uani 0.9997(2) 0.80181(18) 0.55061(13) 1.000 0.0261(5) . .
C7 C Uani 0.8599(2) 0.7969(2) 0.60146(14) 1.000 0.0328(6) . .
C8 C Uani 0.8938(3) 0.8868(3) 0.71321(16) 1.000 0.0455(8) . .
C9 C Uani 0.7829(3) 0.6461(3) 0.5965(2) 1.000 0.0441(8) . .
C10 C Uani 0.7576(3) 0.8520(3) 0.5500(2) 1.000 0.0512(9) . .
C11 C Uani 1.4110(3) 0.9753(2) 0.62433(18) 1.000 0.0403(7) . .
C12 C Uani 1.1234(2) 0.63426(18) 0.29514(13) 1.000 0.0246(5) . .
C13 C Uani 0.97708(18) 0.68604(17) 0.16283(13) 1.000 0.0239(5) . .
C14 C Uani 1.11147(18) 0.70407(17) 0.21638(12) 1.000 0.0237(5) . .
C15 C Uani 1.2386(2) 0.78463(18) 0.19296(13) 1.000 0.0264(5) . .
C16 C Uani 1.2353(2) 0.84571(18) 0.11897(13) 1.000 0.0276(5) . .
C17 C Uani 1.1005(2) 0.82035(19) 0.06475(14) 1.000 0.0285(5) . .
C18 C Uani 0.9690(2) 0.74039(18) 0.08343(13) 1.000 0.0272(5) . .
C19 C Uani 0.8220(2) 0.7163(2) 0.02215(14) 1.000 0.0349(6) . .
C20 C Uani 0.8452(3) 0.7730(3) -0.0667(2) 1.000 0.0526(9) . .
C21 C Uani 0.7395(3) 0.5607(3) -0.0221(2) 1.000 0.0492(8) . .
C22 C Uani 0.7296(3) 0.7937(3) 0.0900(2) 1.000 0.0492(9) . .
C23 C Uani 1.3733(2) 0.9387(2) 0.09792(18) 1.000 0.0376(7) . .
C24 C Uani 0.7831(3) 0.3413(3) 0.2915(4) 1.000 0.0788(15) . .
C25 C Uani 0.6438(3) 0.3425(2) 0.3222(2) 1.000 0.0547(9) . .
C26 C Uani 0.5561(2) 0.3267(2) 0.23695(19) 1.000 0.0459(7) . .
C27 C Uani 0.6373(3) 0.3173(2) 0.1563(2) 1.000 0.0582(9) . .
C28 C Uani 0.7764(4) 0.3268(2) 0.1901(3) 1.000 0.0747(12) . .
H31 H Uiso 1.345(2) 0.7984(18) 0.4339(13) 1.000 0.019(4) . .
H51 H Uiso 1.145(2) 0.942(2) 0.6721(17) 1.000 0.037(5) . .
H81 H Uiso 0.802(3) 0.876(2) 0.7387(17) 1.000 0.048(6) . .
H82 H Uiso 0.959(3) 0.859(2) 0.7548(18) 1.000 0.053(7) . .
H83 H Uiso 0.939(3) 0.984(3) 0.7205(18) 1.000 0.053(7) . .
H91 H Uiso 0.699(3) 0.639(3) 0.6244(19) 1.000 0.054(7) . .
H92 H Uiso 0.756(3) 0.584(3) 0.530(2) 1.000 0.048(6) . .
H93 H Uiso 0.847(3) 0.614(3) 0.634(2) 1.000 0.076(9) . .
H101 H Uiso 0.672(3) 0.853(3) 0.5852(19) 1.000 0.060(7) . .
H102 H Uiso 0.809(3) 0.946(3) 0.553(2) 1.000 0.069(9) . .
H103 H Uiso 0.725(3) 0.797(3) 0.479(2) 1.000 0.061(7) . .
H111 H Uiso 1.410(3) 1.072(3) 0.647(2) 1.000 0.077(9) . .
H112 H Uiso 1.430(3) 0.950(3) 0.679(2) 1.000 0.071(9) . .
H113 H Uiso 1.491(3) 0.968(3) 0.587(2) 1.000 0.069(8) . .
H121 H Uiso 1.211(2) 0.6107(18) 0.2894(13) 1.000 0.019(4) . .
H122 H Uiso 1.048(2) 0.546(2) 0.2782(14) 1.000 0.026(5) . .
H151 H Uiso 1.327(2) 0.795(2) 0.2253(15) 1.000 0.030(5) . .
H171 H Uiso 1.098(2) 0.8593(19) 0.0150(14) 1.000 0.024(5) . .
H201 H Uiso 0.755(3) 0.754(3) -0.0999(19) 1.000 0.055(7) . .
H202 H Uiso 0.899(3) 0.873(3) -0.044(2) 1.000 0.074(9) . .
H203 H Uiso 0.898(3) 0.724(3) -0.114(2) 1.000 0.070(9) . .
H211 H Uiso 0.654(3) 0.546(3) -0.062(2) 1.000 0.062(7) . .
H212 H Uiso 0.800(3) 0.513(3) -0.058(2) 1.000 0.078(10) . .
H213 H Uiso 0.708(3) 0.518(3) 0.028(2) 1.000 0.059(7) . .
H221 H Uiso 0.637(3) 0.779(3) 0.054(2) 1.000 0.067(8) . .
H222 H Uiso 0.707(3) 0.763(3) 0.149(2) 1.000 0.059(7) . .
H223 H Uiso 0.776(3) 0.897(3) 0.113(2) 1.000 0.064(8) . .
H231 H Uiso 1.366(3) 0.939(3) 0.033(2) 1.000 0.067(8) . .
H232 H Uiso 1.391(3) 1.031(3) 0.141(2) 1.000 0.066(8) . .
H233 H Uiso 1.459(4) 0.912(3) 0.109(2) 1.000 0.085(10) . .
H241 H Uiso 0.836(4) 0.355(3) 0.335(2) 1.000 0.079(11) . .
H251 H Uiso 0.613(3) 0.359(3) 0.383(2) 1.000 0.055(8) . .
H261 H Uiso 0.455(3) 0.327(2) 0.2317(18) 1.000 0.053(7) . .
H271 H Uiso 0.601(4) 0.310(4) 0.085(3) 1.000 0.103(12) . .
H281 H Uiso 0.864(4) 0.326(4) 0.157(3) 1.000 0.103(11) . .

loop_
_geom_bond_atom_site_label_1
_geom_bond_atom_site_label_2
_geom_bond_distance
_geom_bond_site_symmetry_1
_geom_bond_site_symmetry_2
_geom_bond_publ_flag
Ti Cl 2.2891(6) . . yes
Ti O1 1.7864(13) . . yes
Ti O2 1.7952(13) . . yes
Ti C24 2.328(4) . . yes
Ti C25 2.380(2) . . yes
Ti C26 2.405(2) . . yes
Ti C27 2.384(2) . . yes
Ti C28 2.334(3) . . yes
O1 C1 1.368(2) . . yes
O2 C13 1.367(2) . . yes
C1 C2 1.398(3) . . no
C1 C6 1.415(2) . . no
C2 C3 1.395(3) . . no
C2 C12 1.522(2) . . no
C3 C4 1.386(3) . . no
C4 C5 1.391(3) . . no
C4 C11 1.508(3) . . no
C5 C6 1.393(3) . . no
C6 C7 1.534(3) . . no
C7 C8 1.534(3) . . no
C7 C9 1.541(4) . . no
C7 C10 1.533(4) . . no
C12 C14 1.521(3) . . no
C13 C14 1.405(2) . . no
C13 C18 1.409(3) . . no
C14 C15 1.394(3) . . no
C15 C16 1.383(3) . . no
C16 C17 1.393(3) . . no
C16 C23 1.513(3) . . no
C17 C18 1.393(3) . . no
C18 C19 1.542(3) . . no
C19 C20 1.537(3) . . no
C19 C21 1.532(4) . . no
C19 C22 1.530(4) . . no
C24 C25 1.419(4) . . no
C24 C28 1.380(7) . . no
C25 C26 1.378(4) . . no
C26 C27 1.388(4) . . no
C27 C28 1.367(5) . . no
C3 H31 0.93(2) . . no
C5 H51 0.96(2) . . no
C8 H81 0.95(3) . . no
C8 H82 1.00(3) . . no
C8 H83 0.97(3) . . no
C9 H91 0.90(3) . . no
C9 H92 0.94(3) . . no
C9 H93 0.99(3) . . no
C10 H101 0.97(3) . . no
C10 H102 0.97(3) . . no
C10 H103 0.98(3) . . no
C11 H111 0.98(3) . . no
C11 H112 0.91(3) . . no
C11 H113 0.95(3) . . no
C12 H121 0.94(2) . . no
C12 H122 0.97(2) . . no
C15 H151 0.91(2) . . no
C17 H171 0.91(2) . . no
C20 H201 0.91(3) . . no
C20 H202 0.98(3) . . no
C20 H203 0.96(3) . . no
C21 H211 0.92(3) . . no
C21 H212 0.93(3) . . no
C21 H213 0.96(3) . . no
C22 H221 0.96(3) . . no
C22 H222 0.99(3) . . no
C22 H223 1.00(3) . . no
C23 H231 0.91(3) . . no
C23 H232 0.94(3) . . no
C23 H233 0.96(4) . . no
C24 H241 0.73(3) . . no
C25 H251 0.89(3) . . no
C26 H261 0.97(3) . . no
C27 H271 1.02(4) . . no
C28 H281 0.97(4) . . no
